data_4108687
loop_
_publ_author_name
'Yuen-ying Carpenter'
'C. Adam Dyker'
'Neil Burford'
'Michael D. Lumsden'
'Andreas Decken'

_publ_contact_author_address
;Department of Chemistry
University of New Brunswick
Fredericton, NB
E3B 6E2
Canada
;
_publ_contact_author_email adecken@unb.ca
_publ_contact_author_fax '(506) 453-4981'
_publ_contact_author_name 'Andreas Decken'
_publ_contact_author_phone '(506) 453-4875'
_publ_section_title
;
 2,3-Diphosphino-1,4-diphosphonium Ions
;
_journal_name_full 'Journal of the American Chemical Society'
_journal_page_first 15732
_journal_page_last 15741
_journal_paper_doi 10.1021/ja805911a
_journal_volume 130
_journal_year 2008
_chemical_formula_moiety 'C40 H40 P4, 2(C F3 O3 S)'
_chemical_formula_sum 'C42 H40 F6 O6 P4 S2'
_chemical_formula_weight 942.74
_space_group_IT_number 15
_symmetry_cell_setting monoclinic
_symmetry_Int_Tables_number 15
_symmetry_space_group_name_Hall '-C 2yc'
_symmetry_space_group_name_H-M 'C 1 2/c 1'
_atom_sites_solution_hydrogens geom
_atom_sites_solution_primary direct
_atom_sites_solution_secondary difmap
_audit_creation_method SHELXL-97
_cell_angle_alpha 90.00
_cell_angle_beta 102.483(2)
_cell_angle_gamma 90.00
_cell_formula_units_Z 4
_cell_length_a 15.5968(16)
_cell_length_b 14.5043(16)
_cell_length_c 19.895(2)
_cell_measurement_reflns_used 6320
_cell_measurement_temperature 173(1)
_cell_measurement_theta_max 27.64
_cell_measurement_theta_min 2.34
_cell_volume 4394.3(8)
_computing_cell_refinement 'Bruker SMART'
_computing_data_collection 'Bruker SMART'
_computing_data_reduction 'Bruker SAINT'
_computing_molecular_graphics 'Bruker SHELXTL'
_computing_publication_material 'Bruker SHELXTL'
_computing_structure_refinement 'SHELXL-97 (Sheldrick, 1997)'
_computing_structure_solution 'SHELXS-97 (Sheldrick, 1997)'
_diffrn_ambient_temperature 173(1)
_diffrn_measured_fraction_theta_full 1.000
_diffrn_measured_fraction_theta_max 0.979
_diffrn_measurement_device_type 'CCD area detector'
_diffrn_measurement_method 'phi and omega scans'
_diffrn_radiation_monochromator graphite
_diffrn_radiation_probe x-ray
_diffrn_radiation_type MoK\a
_diffrn_radiation_wavelength 0.71073
_diffrn_reflns_av_R_equivalents 0.0263
_diffrn_reflns_av_sigmaI/netI 0.0261
_diffrn_reflns_limit_h_max 20
_diffrn_reflns_limit_h_min -20
_diffrn_reflns_limit_k_max 18
_diffrn_reflns_limit_k_min -18
_diffrn_reflns_limit_l_max 25
_diffrn_reflns_limit_l_min -25
_diffrn_reflns_number 15089
_diffrn_reflns_theta_full 25.00
_diffrn_reflns_theta_max 27.50
_diffrn_reflns_theta_min 1.94
_diffrn_source 'fine-focus sealed tube'
_diffrn_source_type K760
_diffrn_standards_decay_% 0
_diffrn_standards_interval_count 0
_diffrn_standards_interval_time 0
_diffrn_standards_number 0
_exptl_absorpt_coefficient_mu 0.338
_exptl_absorpt_correction_T_max 0.9354
_exptl_absorpt_correction_T_min 0.8491
_exptl_absorpt_correction_type multi-scan
_exptl_absorpt_process_details 'SADABS (Sheldrick, 1997b)'
_exptl_crystal_colour Colourless
_exptl_crystal_density_diffrn 1.425
_exptl_crystal_description Rod
_exptl_crystal_F_000 1944
_exptl_crystal_size_max 0.50
_exptl_crystal_size_mid 0.20
_exptl_crystal_size_min 0.20
_refine_diff_density_max 0.820
_refine_diff_density_min -0.579
_refine_diff_density_rms 0.069
_refine_ls_extinction_method none
_refine_ls_goodness_of_fit_ref 1.069
_refine_ls_hydrogen_treatment constr
_refine_ls_matrix_type full
_refine_ls_number_parameters 272
_refine_ls_number_reflns 4932
_refine_ls_number_restraints 0
_refine_ls_restrained_S_all 1.069
_refine_ls_R_factor_all 0.0618
_refine_ls_R_factor_gt 0.0461
_refine_ls_shift/su_max 0.001
_refine_ls_shift/su_mean 0.000
_refine_ls_structure_factor_coef Fsqd
_refine_ls_weighting_details 'calc w=1/[\s^2^(Fo^2^)+(0.0496P)^2^+10.4824P] where P=(Fo^2^+2Fc^2^)/3'
_refine_ls_weighting_scheme calc
_refine_ls_wR_factor_gt 0.1108
_refine_ls_wR_factor_ref 0.1282
_reflns_number_gt 3960
_reflns_number_total 4932
_reflns_threshold_expression 'I > 2\s(I)'
_cod_data_source_file ja805911a_si_001_70746.cif
_cod_data_source_block nb070746
_cod_original_sg_symbol_H-M 'C 2/c'
_cod_database_code 4108687

loop_
_symmetry_equiv_pos_as_xyz
'x, y, z'
'-x, y, -z+1/2'
'x+1/2, y+1/2, z'
'-x+1/2, y+1/2, -z+1/2'
'-x, -y, -z'
'x, -y, z-1/2'
'-x+1/2, -y+1/2, -z'
'x+1/2, -y+1/2, z-1/2'

loop_
_atom_site_label
_atom_site_type_symbol
_atom_site_fract_x
_atom_site_fract_y
_atom_site_fract_z
_atom_site_U_iso_or_equiv
_atom_site_adp_type
_atom_site_occupancy
_atom_site_symmetry_multiplicity
_atom_site_calc_flag
_atom_site_refinement_flags
P1 P 0.04123(4) 0.91148(4) 0.13710(3) 0.02424(14) Uani 1 1 d .
P2 P 0.06920(4) 0.86268(4) 0.24459(3) 0.02589(15) Uani 1 1 d .
C1 C -0.03658(14) 0.84575(16) 0.07600(11) 0.0274(5) Uani 1 1 d .
C2 C -0.11282(15) 0.88451(18) 0.03668(13) 0.0340(5) Uani 1 1 d .
H2 H -0.1268 0.9472 0.0430 0.041 Uiso 1 1 calc R
C3 C -0.16818(18) 0.8306(2) -0.01191(14) 0.0450(6) Uani 1 1 d .
H3 H -0.2204 0.8565 -0.0388 0.054 Uiso 1 1 calc R
C4 C -0.14771(19) 0.7398(2) -0.02129(14) 0.0474(7) Uani 1 1 d .
H4 H -0.1859 0.7035 -0.0548 0.057 Uiso 1 1 calc R
C5 C -0.07236(19) 0.70092(19) 0.01748(14) 0.0443(6) Uani 1 1 d .
H5 H -0.0591 0.6381 0.0109 0.053 Uiso 1 1 calc R
C6 C -0.01584(17) 0.75362(17) 0.06613(12) 0.0343(5) Uani 1 1 d .
H6 H 0.0365 0.7273 0.0925 0.041 Uiso 1 1 calc R
C7 C 0.14451(14) 0.90677(16) 0.11054(12) 0.0287(5) Uani 1 1 d .
C8 C 0.22176(16) 0.93135(19) 0.15705(13) 0.0390(6) Uani 1 1 d .
H8 H 0.2206 0.9472 0.2032 0.047 Uiso 1 1 calc R
C9 C 0.30049(17) 0.9324(2) 0.13484(15) 0.0480(7) Uani 1 1 d .
H9 H 0.3533 0.9497 0.1659 0.058 Uiso 1 1 calc R
C10 C 0.30252(18) 0.9082(2) 0.06773(16) 0.0487(7) Uani 1 1 d .
H10 H 0.3566 0.9090 0.0531 0.058 Uiso 1 1 calc R
C11 C 0.22620(17) 0.8831(2) 0.02223(14) 0.0425(6) Uani 1 1 d .
H11 H 0.2281 0.8659 -0.0235 0.051 Uiso 1 1 calc R
C12 C 0.14700(16) 0.88276(18) 0.04285(12) 0.0337(5) Uani 1 1 d .
H12 H 0.0945 0.8663 0.0112 0.040 Uiso 1 1 calc R
C13 C 0.00699(15) 1.02958(15) 0.14207(11) 0.0274(5) Uani 1 1 d .
C14 C -0.07671(15) 1.05170(16) 0.15199(12) 0.0305(5) Uani 1 1 d .
H14 H -0.1184 1.0043 0.1530 0.037 Uiso 1 1 calc R
C15 C -0.09857(17) 1.14297(17) 0.16027(14) 0.0375(6) Uani 1 1 d .
H15 H -0.1555 1.1581 0.1668 0.045 Uiso 1 1 calc R
C16 C -0.0379(2) 1.21211(18) 0.15907(15) 0.0457(7) Uani 1 1 d .
H16 H -0.0532 1.2745 0.1649 0.055 Uiso 1 1 calc R
C17 C 0.0448(2) 1.19075(18) 0.14949(17) 0.0485(7) Uani 1 1 d .
H17 H 0.0861 1.2386 0.1485 0.058 Uiso 1 1 calc R
C18 C 0.06790(18) 1.09978(17) 0.14133(15) 0.0389(6) Uani 1 1 d .
H18 H 0.1251 1.0853 0.1353 0.047 Uiso 1 1 calc R
C19 C 0.10678(18) 0.74239(17) 0.23884(13) 0.0368(5) Uani 1 1 d .
H19A H 0.0554 0.7013 0.2242 0.044 Uiso 1 1 calc R
H19B H 0.1435 0.7383 0.2041 0.044 Uiso 1 1 calc R
C20 C 0.1598(2) 0.7118(2) 0.30872(16) 0.0622(9) Uani 1 1 d .
H20A H 0.2083 0.7550 0.3244 0.093 Uiso 1 1 calc R
H20B H 0.1835 0.6499 0.3047 0.093 Uiso 1 1 calc R
H20C H 0.1218 0.7107 0.3420 0.093 Uiso 1 1 calc R
C21 C 0.0712(2) 0.4785(2) 0.1509(2) 0.0599(9) Uani 1 1 d .
F1 F 0.0873(2) 0.40778(18) 0.19550(19) 0.1264(12) Uani 1 1 d .
F2 F 0.02207(15) 0.4431(2) 0.09684(16) 0.1235(13) Uani 1 1 d .
F3 F 0.02386(15) 0.53906(16) 0.17641(15) 0.0944(9) Uani 1 1 d .
S1 S 0.17271(4) 0.52748(5) 0.13627(4) 0.03997(17) Uani 1 1 d .
O1 O 0.14436(17) 0.6050(2) 0.09339(14) 0.0763(8) Uani 1 1 d .
O2 O 0.21217(16) 0.45483(18) 0.10593(17) 0.0841(9) Uani 1 1 d .
O3 O 0.21736(16) 0.55398(17) 0.20412(12) 0.0647(6) Uani 1 1 d .

loop_
_atom_site_aniso_label
_atom_site_aniso_U_11
_atom_site_aniso_U_22
_atom_site_aniso_U_33
_atom_site_aniso_U_23
_atom_site_aniso_U_13
_atom_site_aniso_U_12
P1 0.0245(3) 0.0245(3) 0.0254(3) -0.0006(2) 0.0090(2) 0.0007(2)
P2 0.0278(3) 0.0255(3) 0.0250(3) -0.0018(2) 0.0072(2) 0.0021(2)
C1 0.0282(11) 0.0301(11) 0.0258(11) -0.0023(9) 0.0103(9) -0.0029(9)
C2 0.0312(12) 0.0377(13) 0.0336(12) 0.0007(10) 0.0080(10) -0.0014(10)
C3 0.0339(13) 0.0609(18) 0.0380(14) -0.0021(13) 0.0032(11) -0.0080(12)
C4 0.0476(16) 0.0582(18) 0.0369(14) -0.0152(13) 0.0099(12) -0.0197(13)
C5 0.0589(17) 0.0367(14) 0.0417(15) -0.0130(12) 0.0204(13) -0.0106(12)
C6 0.0403(13) 0.0328(12) 0.0313(12) -0.0041(10) 0.0111(10) 0.0008(10)
C7 0.0268(11) 0.0312(11) 0.0301(11) -0.0002(9) 0.0102(9) 0.0019(9)
C8 0.0323(12) 0.0522(16) 0.0339(13) -0.0058(12) 0.0104(10) -0.0038(11)
C9 0.0267(12) 0.069(2) 0.0479(16) -0.0049(14) 0.0079(11) -0.0043(12)
C10 0.0300(13) 0.069(2) 0.0514(17) 0.0052(15) 0.0184(12) 0.0047(13)
C11 0.0362(13) 0.0606(17) 0.0345(13) 0.0015(12) 0.0160(11) 0.0071(12)
C12 0.0301(12) 0.0428(13) 0.0294(12) 0.0018(10) 0.0092(9) 0.0024(10)
C13 0.0325(11) 0.0241(10) 0.0273(11) 0.0006(9) 0.0100(9) 0.0011(9)
C14 0.0311(11) 0.0286(11) 0.0337(12) 0.0045(9) 0.0111(9) 0.0015(9)
C15 0.0401(13) 0.0331(13) 0.0421(14) 0.0033(11) 0.0154(11) 0.0101(10)
C16 0.0592(17) 0.0263(12) 0.0566(17) -0.0005(12) 0.0233(14) 0.0049(12)
C17 0.0544(17) 0.0285(13) 0.070(2) -0.0033(13) 0.0302(15) -0.0084(12)
C18 0.0395(13) 0.0303(12) 0.0522(16) -0.0027(11) 0.0214(12) -0.0032(10)
C19 0.0448(14) 0.0307(12) 0.0360(13) 0.0001(10) 0.0110(11) 0.0122(10)
C20 0.083(2) 0.061(2) 0.0413(16) 0.0096(15) 0.0098(16) 0.0412(18)
C21 0.0567(19) 0.0518(19) 0.079(2) -0.0294(17) 0.0311(17) -0.0185(15)
F1 0.163(3) 0.0614(15) 0.167(3) 0.0116(18) 0.061(2) -0.0486(17)
F2 0.0524(13) 0.184(3) 0.140(2) -0.112(2) 0.0343(14) -0.0434(16)
F3 0.0832(15) 0.0750(14) 0.152(2) -0.0557(15) 0.0864(16) -0.0335(12)
S1 0.0329(3) 0.0415(4) 0.0472(4) -0.0056(3) 0.0124(3) 0.0039(3)
O1 0.0718(16) 0.0935(19) 0.0738(17) 0.0406(15) 0.0382(14) 0.0312(14)
O2 0.0519(14) 0.0705(16) 0.137(3) -0.0497(17) 0.0358(15) 0.0016(12)
O3 0.0631(14) 0.0673(15) 0.0575(14) -0.0067(12) -0.0008(11) -0.0100(12)

loop_
_atom_type_symbol
_atom_type_description
_atom_type_scat_dispersion_real
_atom_type_scat_dispersion_imag
_atom_type_scat_source
C C 0.0033 0.0016 'International Tables Vol C Tables 4.2.6.8 and 6.1.1.4'
H H 0.0000 0.0000 'International Tables Vol C Tables 4.2.6.8 and 6.1.1.4'
O O 0.0106 0.0060 'International Tables Vol C Tables 4.2.6.8 and 6.1.1.4'
F F 0.0171 0.0103 'International Tables Vol C Tables 4.2.6.8 and 6.1.1.4'
P P 0.1023 0.0942 'International Tables Vol C Tables 4.2.6.8 and 6.1.1.4'
S S 0.1246 0.1234 'International Tables Vol C Tables 4.2.6.8 and 6.1.1.4'

loop_
_geom_angle_atom_site_label_1
_geom_angle_atom_site_label_2
_geom_angle_atom_site_label_3
_geom_angle
_geom_angle_site_symmetry_3
C1 P1 C7 107.33(10) .
C1 P1 C13 112.13(11) .
C7 P1 C13 110.26(11) .
C1 P1 P2 116.71(8) .
C7 P1 P2 105.68(8) .
C13 P1 P2 104.51(8) .
C19 P2 P1 103.97(8) .
C19 P2 P2 109.52(9) 2
P1 P2 P2 95.84(4) 2
C2 C1 C6 120.1(2) .
C2 C1 P1 122.42(18) .
C6 C1 P1 117.35(18) .
C3 C2 C1 119.3(2) .
C3 C2 H2 120.3 .
C1 C2 H2 120.3 .
C4 C3 C2 120.3(3) .
C4 C3 H3 119.8 .
C2 C3 H3 119.8 .
C3 C4 C5 120.6(2) .
C3 C4 H4 119.7 .
C5 C4 H4 119.7 .
C4 C5 C6 120.1(3) .
C4 C5 H5 120.0 .
C6 C5 H5 120.0 .
C5 C6 C1 119.5(2) .
C5 C6 H6 120.3 .
C1 C6 H6 120.3 .
C8 C7 C12 120.1(2) .
C8 C7 P1 119.59(18) .
C12 C7 P1 120.26(18) .
C9 C8 C7 119.1(2) .
C9 C8 H8 120.5 .
C7 C8 H8 120.5 .
C10 C9 C8 120.5(3) .
C10 C9 H9 119.7 .
C8 C9 H9 119.7 .
C11 C10 C9 120.1(2) .
C11 C10 H10 119.9 .
C9 C10 H10 119.9 .
C10 C11 C12 120.4(2) .
C10 C11 H11 119.8 .
C12 C11 H11 119.8 .
C11 C12 C7 119.8(2) .
C11 C12 H12 120.1 .
C7 C12 H12 120.1 .
C18 C13 C14 119.5(2) .
C18 C13 P1 118.84(18) .
C14 C13 P1 121.47(17) .
C15 C14 C13 119.8(2) .
C15 C14 H14 120.1 .
C13 C14 H14 120.1 .
C16 C15 C14 120.2(2) .
C16 C15 H15 119.9 .
C14 C15 H15 119.9 .
C17 C16 C15 120.2(2) .
C17 C16 H16 119.9 .
C15 C16 H16 119.9 .
C16 C17 C18 120.3(2) .
C16 C17 H17 119.9 .
C18 C17 H17 119.9 .
C17 C18 C13 119.9(2) .
C17 C18 H18 120.0 .
C13 C18 H18 120.0 .
C20 C19 P2 109.60(19) .
C20 C19 H19A 109.8 .
P2 C19 H19A 109.8 .
C20 C19 H19B 109.8 .
P2 C19 H19B 109.8 .
H19A C19 H19B 108.2 .
C19 C20 H20A 109.5 .
C19 C20 H20B 109.5 .
H20A C20 H20B 109.5 .
C19 C20 H20C 109.5 .
H20A C20 H20C 109.5 .
H20B C20 H20C 109.5 .
F2 C21 F3 107.9(3) .
F2 C21 F1 103.9(3) .
F3 C21 F1 107.1(3) .
F2 C21 S1 113.9(3) .
F3 C21 S1 112.4(2) .
F1 C21 S1 111.1(3) .
O2 S1 O1 116.05(18) .
O2 S1 O3 115.67(17) .
O1 S1 O3 112.20(17) .
O2 S1 C21 104.52(15) .
O1 S1 C21 103.68(17) .
O3 S1 C21 102.57(16) .

loop_
_geom_bond_atom_site_label_1
_geom_bond_atom_site_label_2
_geom_bond_distance
_geom_bond_site_symmetry_2
P1 C1 1.795(2) .
P1 C7 1.802(2) .
P1 C13 1.803(2) .
P1 P2 2.2048(8) .
P2 C19 1.852(2) .
P2 P2 2.2153(11) 2
C1 C2 1.393(3) .
C1 C6 1.399(3) .
C2 C3 1.390(4) .
C2 H2 0.9500 .
C3 C4 1.378(4) .
C3 H3 0.9500 .
C4 C5 1.379(4) .
C4 H4 0.9500 .
C5 C6 1.389(4) .
C5 H5 0.9500 .
C6 H6 0.9500 .
C7 C8 1.397(3) .
C7 C12 1.400(3) .
C8 C9 1.392(4) .
C8 H8 0.9500 .
C9 C10 1.387(4) .
C9 H9 0.9500 .
C10 C11 1.380(4) .
C10 H10 0.9500 .
C11 C12 1.383(3) .
C11 H11 0.9500 .
C12 H12 0.9500 .
C13 C18 1.395(3) .
C13 C14 1.399(3) .
C14 C15 1.386(3) .
C14 H14 0.9500 .
C15 C16 1.383(4) .
C15 H15 0.9500 .
C16 C17 1.379(4) .
C16 H16 0.9500 .
C17 C18 1.387(4) .
C17 H17 0.9500 .
C18 H18 0.9500 .
C19 C20 1.522(4) .
C19 H19A 0.9900 .
C19 H19B 0.9900 .
C20 H20A 0.9800 .
C20 H20B 0.9800 .
C20 H20C 0.9800 .
C21 F2 1.284(4) .
C21 F3 1.318(4) .
C21 F1 1.344(5) .
C21 S1 1.815(3) .
S1 O2 1.419(2) .
S1 O1 1.423(2) .
S1 O3 1.431(2) .
